data_7023472
loop_
_publ_author_name
'Castro-Osma, Jose A'
'Alonso-Moreno, Carlos'
'G\'omez, M Victoria'
'M\'arquez-Segovia, Isabel'
'Otero, Antonio'
'Lara-S\'anchez, Agust\'in'
'Fern\'andez-Baeza, Juan'
'S\'anchez-Barba, Luis F'
'Rodr\'iguez, Ana M'

_publ_section_title
;
 Heteroscorpionate aluminium complexes as chiral building blocks to
 engineer helical architectures.
;
_journal_issue 39
_journal_name_full 'Dalton transactions (Cambridge, England : 2003)'
_journal_page_first 14240
_journal_page_last 14252
_journal_paper_doi 10.1039/c3dt51384j
_journal_volume 42
_journal_year 2013
_chemical_formula_moiety 'C23 H44 Al3 N5 O'
_chemical_formula_sum 'C23 H44 Al3 N5 O'
_chemical_formula_weight 487.57
_chemical_name_systematic
;
 ?
;
_space_group_IT_number 14
_symmetry_cell_setting monoclinic
_symmetry_space_group_name_Hall '-P 2yn'
_symmetry_space_group_name_H-M 'P 1 21/n 1'
_atom_sites_solution_hydrogens geom
_atom_sites_solution_primary direct
_atom_sites_solution_secondary difmap
_audit_creation_method SHELXL-97
_cell_angle_alpha 90.00
_cell_angle_beta 102.839(19)
_cell_angle_gamma 90.00
_cell_formula_units_Z 4
_cell_length_a 9.725(8)
_cell_length_b 34.833(5)
_cell_length_c 10.122(9)
_cell_measurement_reflns_used 646
_cell_measurement_temperature 230(2)
_cell_measurement_theta_max 17.215
_cell_measurement_theta_min 2.145
_cell_volume 3343(4)
_computing_cell_refinement 'Bruker SAINT'
_computing_data_collection 'Bruker APEX'
_computing_data_reduction 'Bruker SAINT, SADABS, XPREP'
_computing_molecular_graphics 'WINGX v1.70 (Farrugia, 1999)'
_computing_publication_material 'WINGX v1.70 (Farrugia, 1999)'
_computing_structure_refinement 'SHELXL-97 (Sheldrick, 1997)'
_computing_structure_solution 'SHELXS-97 (Sheldrick, 1990)'
_diffrn_ambient_temperature 230(2)
_diffrn_measured_fraction_theta_full 0.948
_diffrn_measured_fraction_theta_max 0.948
_diffrn_measurement_device_type 'CCD area detector'
_diffrn_measurement_method 'omega scan'
_diffrn_radiation_monochromator graphite
_diffrn_radiation_source 'fine-focus sealed tube'
_diffrn_radiation_type MoK\a
_diffrn_radiation_wavelength 0.71073
_diffrn_reflns_av_R_equivalents 0.0622
_diffrn_reflns_av_unetI/netI 0.0853
_diffrn_reflns_limit_h_max 5
_diffrn_reflns_limit_h_min -9
_diffrn_reflns_limit_k_max 31
_diffrn_reflns_limit_k_min -32
_diffrn_reflns_limit_l_max 9
_diffrn_reflns_limit_l_min -9
_diffrn_reflns_number 6190
_diffrn_reflns_theta_full 20.00
_diffrn_reflns_theta_max 20.00
_diffrn_reflns_theta_min 2.14
_exptl_absorpt_coefficient_mu 0.133
_exptl_absorpt_correction_T_max 0.9638
_exptl_absorpt_correction_T_min 0.9464
_exptl_absorpt_correction_type multi-scan
_exptl_absorpt_process_details SADABS
_exptl_crystal_colour colourless
_exptl_crystal_density_diffrn 0.969
_exptl_crystal_density_method 'not measured'
_exptl_crystal_description block
_exptl_crystal_F_000 1056
_exptl_crystal_size_max 0.42
_exptl_crystal_size_mid 0.38
_exptl_crystal_size_min 0.28
_refine_diff_density_max 0.243
_refine_diff_density_min -0.192
_refine_diff_density_rms 0.044
_refine_ls_extinction_coef 0.0039(12)
_refine_ls_extinction_expression Fc^*^=kFc[1+0.001xFc^2^\l^3^/sin(2\q)]^-1/4^
_refine_ls_extinction_method SHELXL
_refine_ls_goodness_of_fit_ref 0.952
_refine_ls_hydrogen_treatment constr
_refine_ls_matrix_type full
_refine_ls_number_parameters 304
_refine_ls_number_reflns 2961
_refine_ls_number_restraints 0
_refine_ls_restrained_S_all 0.952
_refine_ls_R_factor_all 0.0967
_refine_ls_R_factor_gt 0.0618
_refine_ls_shift/su_max 0.009
_refine_ls_shift/su_mean 0.000
_refine_ls_structure_factor_coef Fsqd
_refine_ls_weighting_details 'calc w=1/[\s^2^(Fo^2^)+(0.0912P)^2^+0.0000P] where P=(Fo^2^+2Fc^2^)/3'
_refine_ls_weighting_scheme calc
_refine_ls_wR_factor_gt 0.1471
_refine_ls_wR_factor_ref 0.1676
_reflns_number_gt 1823
_reflns_number_total 2961
_reflns_threshold_expression >2sigma(I)
_cod_data_source_file c3dt51384j.txt
_cod_data_source_block 13
_cod_original_sg_symbol_H-M P21/n
_cod_database_code 7023472

loop_
_symmetry_equiv_pos_as_xyz
'x, y, z'
'-x+1/2, y+1/2, -z+1/2'
'-x, -y, -z'
'x-1/2, -y-1/2, z-1/2'

loop_
_atom_site_label
_atom_site_type_symbol
_atom_site_fract_x
_atom_site_fract_y
_atom_site_fract_z
_atom_site_U_iso_or_equiv
_atom_site_adp_type
_atom_site_occupancy
_atom_site_symmetry_multiplicity
_atom_site_calc_flag
_atom_site_refinement_flags
Al1 Al 0.21312(16) 0.12936(5) 0.43769(19) 0.0620(6) Uani 1 1 d .
Al2 Al -0.20676(16) 0.17303(5) 0.68721(19) 0.0633(6) Uani 1 1 d .
Al3 Al -0.10230(18) 0.08617(5) 0.3192(2) 0.0710(7) Uani 1 1 d .
N1 N 0.2531(4) 0.09502(13) 0.5929(5) 0.0542(13) Uani 1 1 d .
N2 N 0.1558(4) 0.09818(13) 0.6762(5) 0.0517(12) Uani 1 1 d .
N3 N -0.0295(4) 0.16974(12) 0.8241(5) 0.0547(13) Uani 1 1 d .
N4 N 0.0887(5) 0.15323(12) 0.7867(5) 0.0547(12) Uani 1 1 d .
N5 N -0.1192(4) 0.16843(12) 0.5349(5) 0.0576(13) Uani 1 1 d .
O1 O 0.0153(3) 0.12588(9) 0.4291(4) 0.0544(10) Uani 1 1 d .
C1 C 0.1608(6) 0.06743(18) 0.7580(6) 0.0575(16) Uani 1 1 d .
C2 C 0.2639(6) 0.04358(16) 0.7290(7) 0.0678(18) Uani 1 1 d .
H2 H 0.2927 0.0202 0.7707 0.081 Uiso 1 1 calc R
C3 C 0.3165(5) 0.06061(18) 0.6268(7) 0.0581(16) Uani 1 1 d .
C4 C 0.0678(6) 0.06393(16) 0.8570(6) 0.082(2) Uani 1 1 d .
H4A H 0.1019 0.0806 0.9329 0.123 Uiso 1 1 calc R
H4B H 0.0685 0.0379 0.8879 0.123 Uiso 1 1 calc R
H4C H -0.0268 0.0711 0.8137 0.123 Uiso 1 1 calc R
C5 C 0.4255(6) 0.04556(15) 0.5540(7) 0.082(2) Uani 1 1 d .
H5A H 0.3789 0.0339 0.4700 0.122 Uiso 1 1 calc R
H5B H 0.4836 0.0268 0.6097 0.122 Uiso 1 1 calc R
H5C H 0.4833 0.0664 0.5359 0.122 Uiso 1 1 calc R
C6 C 0.2070(6) 0.16031(16) 0.8842(7) 0.0633(17) Uani 1 1 d .
C7 C 0.1657(6) 0.18106(16) 0.9867(7) 0.0679(18) Uani 1 1 d .
H7 H 0.2236 0.1894 1.0674 0.081 Uiso 1 1 calc R
C8 C 0.0193(6) 0.18688(15) 0.9443(7) 0.0598(16) Uani 1 1 d .
C9 C 0.3536(5) 0.14704(18) 0.8749(7) 0.093(2) Uani 1 1 d .
H9A H 0.3580 0.1195 0.8793 0.139 Uiso 1 1 calc R
H9B H 0.4222 0.1577 0.9489 0.139 Uiso 1 1 calc R
H9C H 0.3731 0.1556 0.7907 0.139 Uiso 1 1 calc R
C10 C -0.0765(6) 0.20853(16) 1.0171(6) 0.0772(19) Uani 1 1 d .
H10A H -0.0911 0.2341 0.9811 0.116 Uiso 1 1 calc R
H10B H -0.0337 0.2098 1.1121 0.116 Uiso 1 1 calc R
H10C H -0.1655 0.1955 1.0043 0.116 Uiso 1 1 calc R
C11 C 0.0714(5) 0.13191(15) 0.6655(6) 0.0475(14) Uani 1 1 d .
C12 C -0.0140(5) 0.14241(16) 0.5456(7) 0.0523(15) Uani 1 1 d .
C13 C -0.1683(5) 0.18970(18) 0.4037(6) 0.0689(18) Uani 1 1 d .
H13 H -0.1315 0.1761 0.3341 0.083 Uiso 1 1 calc R
C14 C -0.1075(7) 0.23060(17) 0.4144(7) 0.097(2) Uani 1 1 d .
H14A H -0.1348 0.2439 0.4877 0.146 Uiso 1 1 calc R
H14B H -0.1434 0.2441 0.3312 0.146 Uiso 1 1 calc R
H14C H -0.0065 0.2294 0.4310 0.146 Uiso 1 1 calc R
C15 C -0.3305(6) 0.1881(2) 0.3623(8) 0.104(2) Uani 1 1 d .
H15A H -0.3602 0.1615 0.3602 0.125 Uiso 1 1 calc R
H15B H -0.3689 0.2011 0.4308 0.125 Uiso 1 1 calc R
C16 C -0.3915(8) 0.2060(3) 0.2266(11) 0.187(5) Uani 1 1 d .
H16A H -0.3578 0.2319 0.2256 0.281 Uiso 1 1 calc R
H16B H -0.4925 0.2061 0.2110 0.281 Uiso 1 1 calc R
H16C H -0.3630 0.1914 0.1568 0.281 Uiso 1 1 calc R
C17 C -0.2617(7) 0.0769(2) 0.4047(8) 0.116(3) Uani 1 1 d .
H17A H -0.2273 0.0735 0.5005 0.173 Uiso 1 1 calc R
H17B H -0.3112 0.0542 0.3669 0.173 Uiso 1 1 calc R
H17C H -0.3247 0.0985 0.3887 0.173 Uiso 1 1 calc R
C18 C -0.1415(7) 0.1097(2) 0.1387(7) 0.106(2) Uani 1 1 d .
H18A H -0.1608 0.0899 0.0710 0.160 Uiso 1 1 calc R
H18B H -0.0611 0.1243 0.1279 0.160 Uiso 1 1 calc R
H18C H -0.2219 0.1263 0.1289 0.160 Uiso 1 1 calc R
C19 C 0.0196(7) 0.04015(16) 0.3358(8) 0.115(3) Uani 1 1 d .
H19A H 0.0505 0.0334 0.4297 0.173 Uiso 1 1 calc R
H19B H 0.1002 0.0456 0.2987 0.173 Uiso 1 1 calc R
H19C H -0.0326 0.0192 0.2872 0.173 Uiso 1 1 calc R
C20 C 0.2688(6) 0.10896(18) 0.2760(6) 0.086(2) Uani 1 1 d .
H20A H 0.2335 0.0833 0.2589 0.128 Uiso 1 1 calc R
H20B H 0.3698 0.1087 0.2909 0.128 Uiso 1 1 calc R
H20C H 0.2304 0.1249 0.1994 0.128 Uiso 1 1 calc R
C21 C 0.2781(6) 0.18135(15) 0.4860(7) 0.085(2) Uani 1 1 d .
H21A H 0.2408 0.1983 0.4121 0.128 Uiso 1 1 calc R
H21B H 0.3792 0.1820 0.5049 0.128 Uiso 1 1 calc R
H21C H 0.2462 0.1894 0.5649 0.128 Uiso 1 1 calc R
C22 C -0.2884(7) 0.22410(18) 0.7087(7) 0.105(2) Uani 1 1 d .
H22A H -0.2137 0.2422 0.7397 0.158 Uiso 1 1 calc R
H22B H -0.3466 0.2224 0.7736 0.158 Uiso 1 1 calc R
H22C H -0.3444 0.2324 0.6231 0.158 Uiso 1 1 calc R
C23 C -0.3206(5) 0.12929(17) 0.7169(7) 0.087(2) Uani 1 1 d .
H23A H -0.4091 0.1298 0.6519 0.130 Uiso 1 1 calc R
H23B H -0.3374 0.1305 0.8067 0.130 Uiso 1 1 calc R
H23C H -0.2716 0.1059 0.7066 0.130 Uiso 1 1 calc R

loop_
_atom_site_aniso_label
_atom_site_aniso_U_11
_atom_site_aniso_U_22
_atom_site_aniso_U_33
_atom_site_aniso_U_23
_atom_site_aniso_U_13
_atom_site_aniso_U_12
Al1 0.0512(10) 0.0582(12) 0.0820(15) 0.0039(10) 0.0266(9) 0.0026(9)
Al2 0.0473(10) 0.0689(13) 0.0757(15) -0.0023(10) 0.0178(9) 0.0089(9)
Al3 0.0671(12) 0.0724(13) 0.0766(15) -0.0152(11) 0.0224(10) -0.0179(10)
N1 0.044(3) 0.048(3) 0.072(4) -0.003(3) 0.016(3) 0.004(2)
N2 0.047(3) 0.045(3) 0.067(4) 0.005(3) 0.020(3) 0.008(3)
N3 0.049(3) 0.051(3) 0.069(4) -0.015(3) 0.023(3) 0.004(2)
N4 0.049(3) 0.057(3) 0.057(4) -0.010(3) 0.009(3) -0.003(3)
N5 0.042(3) 0.062(3) 0.069(4) 0.004(3) 0.011(2) 0.015(3)
O1 0.051(2) 0.058(2) 0.058(3) -0.007(2) 0.0184(19) 0.0009(18)
C1 0.052(4) 0.056(4) 0.067(5) 0.001(4) 0.018(3) 0.001(3)
C2 0.052(4) 0.057(4) 0.092(6) 0.008(4) 0.011(4) 0.018(3)
C3 0.048(3) 0.053(4) 0.074(5) -0.015(4) 0.016(3) -0.002(3)
C4 0.083(4) 0.078(4) 0.092(6) 0.014(4) 0.033(4) 0.010(4)
C5 0.068(4) 0.067(4) 0.117(6) 0.002(4) 0.037(4) 0.026(3)
C6 0.062(4) 0.054(4) 0.074(5) -0.012(4) 0.016(4) 0.001(3)
C7 0.062(4) 0.062(4) 0.077(5) -0.009(4) 0.011(4) -0.006(3)
C8 0.071(5) 0.047(4) 0.071(5) -0.007(4) 0.036(4) -0.004(3)
C9 0.038(3) 0.117(5) 0.116(6) -0.031(5) 0.001(3) 0.008(4)
C10 0.081(4) 0.081(4) 0.078(5) -0.021(4) 0.035(4) -0.008(4)
C11 0.039(3) 0.049(4) 0.054(4) -0.016(4) 0.010(3) 0.007(3)
C12 0.039(3) 0.057(4) 0.062(5) -0.008(4) 0.015(4) -0.005(3)
C13 0.050(4) 0.086(5) 0.072(5) 0.010(4) 0.015(3) 0.026(4)
C14 0.113(5) 0.062(5) 0.125(7) 0.019(4) 0.043(5) 0.024(4)
C15 0.071(5) 0.140(6) 0.093(6) 0.025(5) 0.001(4) 0.029(4)
C16 0.111(7) 0.277(13) 0.167(11) 0.027(10) 0.014(7) 0.057(8)
C17 0.100(5) 0.116(6) 0.147(7) -0.036(5) 0.062(5) -0.041(5)
C18 0.117(5) 0.112(5) 0.087(6) -0.018(5) 0.016(4) -0.039(5)
C19 0.125(6) 0.068(5) 0.156(8) -0.023(5) 0.040(6) -0.019(4)
C20 0.080(4) 0.105(5) 0.079(5) 0.013(4) 0.034(4) 0.020(4)
C21 0.065(4) 0.074(4) 0.120(6) 0.009(4) 0.026(4) -0.011(3)
C22 0.109(5) 0.099(5) 0.109(6) -0.001(4) 0.026(5) 0.054(4)
C23 0.059(4) 0.104(5) 0.102(6) -0.008(4) 0.026(4) -0.009(4)

loop_
_atom_type_symbol
_atom_type_description
_atom_type_scat_dispersion_real
_atom_type_scat_dispersion_imag
_atom_type_scat_source
C C 0.0033 0.0016 'International Tables Vol C Tables 4.2.6.8 and 6.1.1.4'
H H 0.0000 0.0000 'International Tables Vol C Tables 4.2.6.8 and 6.1.1.4'
N N 0.0061 0.0033 'International Tables Vol C Tables 4.2.6.8 and 6.1.1.4'
O O 0.0106 0.0060 'International Tables Vol C Tables 4.2.6.8 and 6.1.1.4'
Al Al 0.0645 0.0514 'International Tables Vol C Tables 4.2.6.8 and 6.1.1.4'

loop_
_geom_angle_atom_site_label_1
_geom_angle_atom_site_label_2
_geom_angle_atom_site_label_3
_geom_angle
O1 Al1 C21 109.8(2)
O1 Al1 N1 90.94(17)
C21 Al1 N1 112.0(3)
O1 Al1 C20 113.6(2)
C21 Al1 C20 114.3(3)
N1 Al1 C20 114.0(2)
N5 Al2 C23 115.2(2)
N5 Al2 N3 94.9(2)
C23 Al2 N3 106.6(2)
N5 Al2 C22 115.0(3)
C23 Al2 C22 115.5(3)
N3 Al2 C22 106.6(3)
C18 Al3 C17 118.0(3)
C18 Al3 O1 101.6(2)
C17 Al3 O1 106.4(2)
C18 Al3 C19 114.0(3)
C17 Al3 C19 110.3(3)
O1 Al3 C19 105.0(2)
C3 N1 N2 104.3(4)
C3 N1 Al1 138.3(4)
N2 N1 Al1 113.3(3)
C1 N2 N1 111.7(4)
C1 N2 C11 130.1(5)
N1 N2 C11 118.3(5)
C8 N3 N4 106.3(4)
C8 N3 Al2 133.8(4)
N4 N3 Al2 118.4(4)
C6 N4 C11 130.1(5)
C6 N4 N3 109.8(5)
C11 N4 N3 120.1(4)
C12 N5 C13 119.1(5)
C12 N5 Al2 116.9(4)
C13 N5 Al2 123.8(3)
C12 O1 Al1 109.1(3)
C12 O1 Al3 124.2(3)
Al1 O1 Al3 121.48(19)
N2 C1 C2 106.0(5)
N2 C1 C4 122.1(5)
C2 C1 C4 131.9(6)
C1 C2 C3 107.9(5)
N1 C3 C2 110.2(5)
N1 C3 C5 120.7(6)
C2 C3 C5 129.1(6)
N4 C6 C7 107.2(5)
N4 C6 C9 123.5(6)
C7 C6 C9 129.2(6)
C6 C7 C8 106.7(5)
N3 C8 C7 110.0(5)
N3 C8 C10 122.1(5)
C7 C8 C10 127.9(6)
C12 C11 N4 124.4(5)
C12 C11 N2 121.1(5)
N4 C11 N2 114.4(5)
N5 C12 C11 123.5(5)
N5 C12 O1 120.1(5)
C11 C12 O1 116.3(5)
N5 C13 C14 110.7(5)
N5 C13 C15 109.1(5)
C14 C13 C15 114.0(5)
C16 C15 C13 113.9(6)

loop_
_geom_bond_atom_site_label_1
_geom_bond_atom_site_label_2
_geom_bond_distance
Al1 O1 1.910(4)
Al1 C21 1.944(6)
Al1 N1 1.944(5)
Al1 C20 1.968(6)
Al2 N5 1.926(5)
Al2 C23 1.946(6)
Al2 N3 1.961(5)
Al2 C22 1.979(6)
Al3 C18 1.960(7)
Al3 C17 1.963(6)
Al3 O1 1.973(4)
Al3 C19 1.979(6)
N1 C3 1.357(6)
N1 N2 1.405(5)
N2 C1 1.348(6)
N2 C11 1.424(6)
N3 C8 1.343(7)
N3 N4 1.410(5)
N4 C6 1.362(7)
N4 C11 1.411(7)
N5 C12 1.353(6)
N5 C13 1.503(7)
O1 C12 1.398(6)
C1 C2 1.383(7)
C1 C4 1.497(7)
C2 C3 1.385(7)
C3 C5 1.513(7)
C6 C7 1.395(7)
C6 C9 1.521(7)
C7 C8 1.408(7)
C8 C10 1.511(7)
C11 C12 1.360(7)
C13 C14 1.537(7)
C13 C15 1.541(7)
C15 C16 1.505(10)

loop_
_platon_squeeze_void_nr
_platon_squeeze_void_average_x
_platon_squeeze_void_average_y
_platon_squeeze_void_average_z
_platon_squeeze_void_volume
_platon_squeeze_void_count_electrons
_platon_squeeze_void_content
1 0.000 0.500 0.500 252 49 ' '
2 0.500 0.000 0.000 252 49 ' '
